data_2222191
loop_
_publ_author_name
'Hsu, Shih-Chen'
'Chiang, Pei-Hsuan'
'Chang, Chih-Hsien'
'Lin, Chia-Her'

_publ_section_title
<i>catena</i>-Poly[[tetraaquanickel(II)]-\m~3~-benzene-1,3,5-tricarboxylato-3':1:2-\k^4^<i>O</i>^1^:<i>O</i>^3^,<i>O</i>^3'^:<i>O</i>^5^-[tetraaquanickel(II)]-\m~2~-benzene-1,3,5-tricarboxylato-2:3\k^2^<i>O</i>^1^:<i>O</i>^3^-[tetraaquanickel(II)]]
_journal_coeditor_code ZL2190
_journal_issue 6
_journal_name_full 'Acta Crystallographica Section E'
_journal_page_first m625
_journal_page_last m626
_journal_paper_doi 10.1107/S1600536809016729
_journal_volume 65
_journal_year 2009
_chemical_formula_iupac '[Ni3 (C9 H3 O6)2 (H2 O)12]'
_chemical_formula_moiety 'C18 H30 Ni3 O24'
_chemical_formula_sum 'C18 H30 Ni3 O24'
_chemical_formula_weight 806.49
_chemical_name_systematic
;
<i>catena</i>-Poly[[tetraaquanickel(II)]-\m~3~-benzene-1,3,5-tricarboxylato-
3':1:2-\k^4^<i>O</i>^1^:<i>O</i>^3^,<i>O</i>^3'^:<i>O</i>^5^-
[tetraaquanickel(II)]-\\m~2~-benzene-1,3,5-tricarboxylato-
2:3\k^2^<i>O</i>^1^:<i>O</i>^3^-[tetraaquanickel(II)]]
;
_space_group_IT_number 5
_symmetry_cell_setting monoclinic
_symmetry_space_group_name_Hall 'C 2y'
_symmetry_space_group_name_H-M 'C 1 2 1'
_atom_sites_solution_hydrogens geom
_atom_sites_solution_primary direct
_atom_sites_solution_secondary difmap
_audit_creation_method SHELXL-97
_cell_angle_alpha 90.00
_cell_angle_beta 111.609(2)
_cell_angle_gamma 90.00
_cell_formula_units_Z 2
_cell_length_a 17.3394(10)
_cell_length_b 12.8724(7)
_cell_length_c 6.5462(3)
_cell_measurement_reflns_used 4802
_cell_measurement_temperature 295(2)
_cell_measurement_theta_max 28.294
_cell_measurement_theta_min 2.527
_cell_volume 1358.42(13)
_computing_cell_refinement 'SAINT (Bruker, 2008)'
_computing_data_collection 'APEX2 (Bruker, 2008)'
_computing_data_reduction 'SAINT (Bruker, 2008)'
_computing_molecular_graphics 'SHELXTL (Sheldrick, 2008)'
_computing_publication_material 'SHELXTL (Sheldrick, 2008'
_computing_structure_refinement 'SHELXL97 (Sheldrick, 2008)'
_computing_structure_solution 'SHELXS97 (Sheldrick, 2008)'
_diffrn_ambient_temperature 295(2)
_diffrn_measured_fraction_theta_full 0.987
_diffrn_measured_fraction_theta_max 0.987
_diffrn_measurement_device_type 'Bruker APEXII CCD'
_diffrn_measurement_method '\f and \w scans'
_diffrn_radiation_monochromator graphite
_diffrn_radiation_source 'fine-focus sealed tube'
_diffrn_radiation_type MoK\a
_diffrn_radiation_wavelength 0.71073
_diffrn_reflns_av_R_equivalents 0.0455
_diffrn_reflns_av_sigmaI/netI 0.0402
_diffrn_reflns_limit_h_max 22
_diffrn_reflns_limit_h_min -23
_diffrn_reflns_limit_k_max 17
_diffrn_reflns_limit_k_min -16
_diffrn_reflns_limit_l_max 8
_diffrn_reflns_limit_l_min -7
_diffrn_reflns_number 6798
_diffrn_reflns_theta_full 28.42
_diffrn_reflns_theta_max 28.42
_diffrn_reflns_theta_min 2.02
_exptl_absorpt_coefficient_mu 2.167
_exptl_absorpt_correction_T_max 0.7370
_exptl_absorpt_correction_T_min 0.6134
_exptl_absorpt_correction_type multi-scan
_exptl_absorpt_process_details '(SADABS; Bruker, 2008)'
_exptl_crystal_colour light-blue
_exptl_crystal_density_diffrn 1.972
_exptl_crystal_density_method 'not measured'
_exptl_crystal_description columnar
_exptl_crystal_F_000 828
_exptl_crystal_size_max 0.25
_exptl_crystal_size_mid 0.18
_exptl_crystal_size_min 0.15
_refine_diff_density_max 0.477
_refine_diff_density_min -0.382
_refine_ls_abs_structure_details 'Flack (1983), 1531 Friedel pairs'
_refine_ls_abs_structure_Flack 0.549(12)
_refine_ls_extinction_method none
_refine_ls_goodness_of_fit_ref 1.074
_refine_ls_hydrogen_treatment constr
_refine_ls_matrix_type full
_refine_ls_number_parameters 208
_refine_ls_number_reflns 3299
_refine_ls_number_restraints 1
_refine_ls_restrained_S_all 1.074
_refine_ls_R_factor_all 0.0301
_refine_ls_R_factor_gt 0.0282
_refine_ls_shift/su_max 0.001
_refine_ls_shift/su_mean 0.000
_refine_ls_structure_factor_coef Fsqd
_refine_ls_weighting_details 'calc w=1/[\s\^2\^(Fo\^2\^)+(0.0363P)\^2\^] where P=(Fo\^2\^+2Fc\^2\^)/3'
_refine_ls_weighting_scheme calc
_refine_ls_wR_factor_gt 0.0679
_refine_ls_wR_factor_ref 0.0684
_reflns_number_gt 3156
_reflns_number_total 3299
_reflns_threshold_expression >2sigma(I)
_cod_data_source_file zl2190.cif
_cod_data_source_block I
_cod_original_cell_volume 1358.42(12)
_cod_original_sg_symbol_H-M C2
_cod_database_code 2222191
_cod_database_fobs_code 2222191

loop_
_symmetry_equiv_pos_as_xyz
'x, y, z'
'-x, y, -z'
'x+1/2, y+1/2, z'
'-x+1/2, y+1/2, -z'

loop_
_atom_site_type_symbol
_atom_site_label
_atom_site_fract_x
_atom_site_fract_y
_atom_site_fract_z
_atom_site_U_iso_or_equiv
_atom_site_adp_type
_atom_site_calc_flag
_atom_site_refinement_flags
_atom_site_occupancy
_atom_site_disorder_assembly
_atom_site_disorder_group
Ni Ni1 0.5000 0.68238(4) 0.0000 0.02554(13) Uani d S 1 . .
Ni Ni2 0.757745(18) -0.02765(2) 0.22999(5) 0.01825(9) Uani d . 1 . .
O O1 0.56460(12) 0.54287(15) 0.1157(3) 0.0269(4) Uani d . 1 . .
O O2 0.58008(19) 0.7828(2) 0.1959(5) 0.0659(10) Uani d . 1 . .
H H2A 0.5729 0.8177 0.2978 0.079 Uiso d R 1 . .
H H2B 0.6113 0.8141 0.1460 0.079 Uiso d R 1 . .
O O3 0.44433(15) 0.68727(18) 0.2333(4) 0.0396(5) Uani d . 1 . .
H H3A 0.4101 0.6382 0.2657 0.047 Uiso d R 1 . .
H H3B 0.4382 0.7546 0.2822 0.047 Uiso d R 1 . .
O O4 0.83989(12) 0.08047(16) 0.4286(3) 0.0259(4) Uani d . 1 . .
H H4B 0.8029 0.1274 0.4439 0.031 Uiso d R 1 . .
H H4C 0.8708 0.0577 0.5683 0.031 Uiso d R 1 . .
O O5 0.67707(12) -0.13068(15) 0.0142(3) 0.0229(4) Uani d . 1 . .
H H5A 0.7035 -0.1838 0.0246 0.028 Uiso d R 1 . .
H H5B 0.6543 -0.1191 -0.1354 0.028 Uiso d R 1 . .
O O6 0.77890(12) 0.03467(16) -0.0377(3) 0.0316(5) Uani d . 1 . .
H H6A 0.7595 0.0949 -0.0829 0.038 Uiso d R 1 . .
H H6B 0.8290 0.0322 -0.0698 0.038 Uiso d R 1 . .
O O7 0.85264(11) -0.12996(14) 0.3010(3) 0.0223(4) Uani d . 1 . .
O O8 0.65774(12) 0.06587(15) 0.1685(3) 0.0237(4) Uani d . 1 . .
O O9 0.73419(13) -0.09194(17) 0.4944(3) 0.0299(5) Uani d . 1 . .
H H9A 0.6945 -0.0832 0.5292 0.036 Uiso d R 1 . .
H H9B 0.7453 -0.1563 0.5346 0.036 Uiso d R 1 . .
O O10 0.71601(12) 0.21051(15) 0.3445(3) 0.0271(4) Uani d . 1 . .
O O11 0.78560(12) -0.27492(14) 0.1508(3) 0.0253(4) Uani d . 1 . .
O O12 0.93126(13) -0.61400(16) 0.4291(4) 0.0333(5) Uani d . 1 . .
C C1 0.92709(16) -0.3961(2) 0.3927(4) 0.0156(5) Uani d . 1 . .
H H1A 0.8781 -0.4324 0.3216 0.019 Uiso calc R 1 . .
C C2 0.5000 0.1625(3) 0.0000 0.0159(7) Uani d S 1 . .
H H2C 0.5000 0.0903 0.0000 0.019 Uiso calc SR 1 . .
C C3 1.0000 -0.4499(3) 0.5000 0.0157(7) Uani d S 1 . .
C C4 1.0000 -0.2341(3) 0.5000 0.0158(6) Uani d S 1 . .
H H4A 1.0000 -0.1618 0.5000 0.019 Uiso calc SR 1 . .
C C5 0.92667(15) -0.28782(19) 0.3907(4) 0.0149(5) Uani d . 1 . .
C C6 0.65536(16) 0.1604(2) 0.2156(4) 0.0178(5) Uani d . 1 . .
C C7 0.5000 0.3778(3) 0.0000 0.0163(7) Uani d S 1 . .
C C8 0.84852(15) -0.2270(2) 0.2722(4) 0.0159(5) Uani d . 1 . .
C C9 0.57403(16) 0.2158(2) 0.1077(4) 0.0159(5) Uani d . 1 . .
C C10 0.57306(15) 0.3237(2) 0.1084(4) 0.0167(5) Uani d . 1 . .
H H10A 0.6218 0.3601 0.1821 0.020 Uiso calc R 1 . .
C C11 0.5000 0.4925(3) 0.0000 0.0204(8) Uani d S 1 . .
C C12 1.0000 -0.5673(3) 0.5000 0.0211(8) Uani d S 1 . .

loop_
_atom_site_aniso_label
_atom_site_aniso_U_11
_atom_site_aniso_U_22
_atom_site_aniso_U_33
_atom_site_aniso_U_12
_atom_site_aniso_U_13
_atom_site_aniso_U_23
Ni1 0.0250(3) 0.0154(2) 0.0335(3) 0.000 0.0076(2) 0.000
Ni2 0.01496(14) 0.01230(14) 0.02472(16) 0.00137(13) 0.00407(11) 0.00049(13)
O1 0.0201(10) 0.0127(9) 0.0360(11) -0.0018(8) -0.0037(9) -0.0020(8)
O2 0.081(2) 0.065(2) 0.0751(18) -0.0546(18) 0.0557(17) -0.0443(17)
O3 0.0483(14) 0.0264(11) 0.0539(13) -0.0045(11) 0.0305(11) -0.0004(11)
O4 0.0207(10) 0.0182(10) 0.0317(11) 0.0019(8) 0.0013(9) -0.0023(9)
O5 0.0204(9) 0.0168(10) 0.0260(9) 0.0023(7) 0.0019(8) -0.0001(8)
O6 0.0284(11) 0.0259(11) 0.0450(12) 0.0085(9) 0.0187(10) 0.0130(9)
O7 0.0154(9) 0.0131(9) 0.0353(11) 0.0028(7) 0.0057(8) 0.0000(8)
O8 0.0203(9) 0.0134(9) 0.0345(11) 0.0048(7) 0.0068(9) -0.0024(8)
O9 0.0294(11) 0.0268(11) 0.0337(10) 0.0060(9) 0.0120(9) 0.0091(8)
O10 0.0203(10) 0.0203(10) 0.0335(10) 0.0044(8) 0.0013(9) -0.0056(8)
O11 0.0179(9) 0.0163(9) 0.0327(10) 0.0029(7) -0.0014(8) -0.0047(8)
O12 0.0333(12) 0.0145(10) 0.0376(12) -0.0044(9) -0.0040(10) 0.0022(9)
C1 0.0168(12) 0.0127(12) 0.0161(12) -0.0027(10) 0.0045(10) -0.0025(9)
C2 0.0224(17) 0.0081(16) 0.0183(16) 0.000 0.0089(14) 0.000
C3 0.0200(17) 0.0096(16) 0.0155(16) 0.000 0.0039(14) 0.000
C4 0.0202(16) 0.0100(15) 0.0184(15) 0.000 0.0085(13) 0.000
C5 0.0142(11) 0.0137(11) 0.0157(11) 0.0025(8) 0.0042(9) 0.0000(8)
C6 0.0193(12) 0.0174(13) 0.0171(11) 0.0021(10) 0.0073(10) 0.0016(9)
C7 0.0194(17) 0.0130(16) 0.0167(16) 0.000 0.0068(14) 0.000
C8 0.0159(11) 0.0145(12) 0.0187(11) 0.0010(9) 0.0081(9) -0.0004(9)
C9 0.0183(12) 0.0134(11) 0.0178(12) 0.0025(9) 0.0087(10) 0.0006(9)
C10 0.0144(11) 0.0156(12) 0.0194(12) -0.0013(9) 0.0052(10) 0.0002(9)
C11 0.0188(16) 0.016(2) 0.0235(17) 0.000 0.0036(14) 0.000
C12 0.029(2) 0.0099(17) 0.0175(17) 0.000 0.0009(15) 0.000

loop_
_atom_type_symbol
_atom_type_description
_atom_type_scat_dispersion_real
_atom_type_scat_dispersion_imag
_atom_type_scat_source
C C 0.0033 0.0016 'International Tables Vol C Tables 4.2.6.8 and 6.1.1.4'
H H 0.0000 0.0000 'International Tables Vol C Tables 4.2.6.8 and 6.1.1.4'
O O 0.0106 0.0060 'International Tables Vol C Tables 4.2.6.8 and 6.1.1.4'
Ni Ni 0.3393 1.1124 'International Tables Vol C Tables 4.2.6.8 and 6.1.1.4'

loop_
_geom_angle_atom_site_label_1
_geom_angle_atom_site_label_2
_geom_angle_atom_site_label_3
_geom_angle_site_symmetry_1
_geom_angle_site_symmetry_3
_geom_angle
_geom_angle_publ_flag
O2 Ni1 O2 2_655 . 98.7(2) ?
O2 Ni1 O3 2_655 2_655 84.80(10) ?
O2 Ni1 O3 . 2_655 92.94(10) ?
O2 Ni1 O3 2_655 . 92.94(10) ?
O2 Ni1 O3 . . 84.80(10) ?
O3 Ni1 O3 2_655 . 176.54(13) ?
O2 Ni1 O1 2_655 2_655 99.80(12) ?
O2 Ni1 O1 . 2_655 160.42(11) ?
O3 Ni1 O1 2_655 2_655 95.20(9) ?
O3 Ni1 O1 . 2_655 87.75(9) ?
O2 Ni1 O1 2_655 . 160.42(11) ?
O2 Ni1 O1 . . 99.80(12) ?
O3 Ni1 O1 2_655 . 87.75(9) ?
O3 Ni1 O1 . . 95.20(9) ?
O1 Ni1 O1 2_655 . 62.84(10) ?
O2 Ni1 C11 2_655 . 130.67(11) ?
O2 Ni1 C11 . . 130.67(11) ?
O3 Ni1 C11 2_655 . 91.73(7) ?
O3 Ni1 C11 . . 91.73(7) ?
O1 Ni1 C11 2_655 . 31.42(5) ?
O1 Ni1 C11 . . 31.42(5) ?
O7 Ni2 O8 . . 175.21(9) ?
O7 Ni2 O5 . . 91.60(7) ?
O8 Ni2 O5 . . 86.05(8) ?
O7 Ni2 O4 . . 88.86(8) ?
O8 Ni2 O4 . . 93.77(8) ?
O5 Ni2 O4 . . 176.11(9) ?
O7 Ni2 O6 . . 93.66(8) ?
O8 Ni2 O6 . . 90.41(8) ?
O5 Ni2 O6 . . 87.51(8) ?
O4 Ni2 O6 . . 88.61(8) ?
O7 Ni2 O9 . . 86.70(8) ?
O8 Ni2 O9 . . 89.18(8) ?
O5 Ni2 O9 . . 91.29(8) ?
O4 Ni2 O9 . . 92.59(8) ?
O6 Ni2 O9 . . 178.76(9) ?
C11 O1 Ni1 . . 89.19(17) ?
Ni1 O2 H2A . . 125.6 ?
Ni1 O2 H2B . . 117.6 ?
H2A O2 H2B . . 110.8 ?
Ni1 O3 H3A . . 130.1 ?
Ni1 O3 H3B . . 114.6 ?
H3A O3 H3B . . 112.3 ?
Ni2 O4 H4B . . 99.5 ?
Ni2 O4 H4C . . 115.0 ?
H4B O4 H4C . . 106.1 ?
Ni2 O5 H5A . . 105.4 ?
Ni2 O5 H5B . . 122.7 ?
H5A O5 H5B . . 103.5 ?
Ni2 O6 H6A . . 118.3 ?
Ni2 O6 H6B . . 128.5 ?
H6A O6 H6B . . 103.1 ?
C8 O7 Ni2 . . 127.85(17) ?
C6 O8 Ni2 . . 128.92(18) ?
Ni2 O9 H9A . . 128.6 ?
Ni2 O9 H9B . . 122.6 ?
H9A O9 H9B . . 99.5 ?
C3 C1 C5 . . 120.4(2) ?
C3 C1 H1A . . 119.8 ?
C5 C1 H1A . . 119.8 ?
C9 C2 C9 . 2_655 121.2(3) ?
C9 C2 H2C . . 119.4 ?
C9 C2 H2C 2_655 . 119.4 ?
C1 C3 C1 2_756 . 119.9(3) ?
C1 C3 C12 2_756 . 120.03(16) ?
C1 C3 C12 . . 120.03(16) ?
C5 C4 C5 . 2_756 120.4(3) ?
C5 C4 H4A . . 119.8 ?
C5 C4 H4A 2_756 . 119.8 ?
C4 C5 C1 . . 119.4(2) ?
C4 C5 C8 . . 118.9(2) ?
C1 C5 C8 . . 121.6(2) ?
O10 C6 O8 . . 124.4(2) ?
O10 C6 C9 . . 118.7(2) ?
O8 C6 C9 . . 116.9(2) ?
C10 C7 C10 . 2_655 119.9(3) ?
C10 C7 C11 . . 120.07(17) ?
C10 C7 C11 2_655 . 120.07(17) ?
O11 C8 O7 . . 124.9(2) ?
O11 C8 C5 . . 118.6(2) ?
O7 C8 C5 . . 116.5(2) ?
C10 C9 C2 . . 118.9(2) ?
C10 C9 C6 . . 118.9(2) ?
C2 C9 C6 . . 122.2(2) ?
C9 C10 C7 . . 120.6(3) ?
C9 C10 H10A . . 119.7 ?
C7 C10 H10A . . 119.7 ?
O1 C11 O1 . 2_655 118.8(3) ?
O1 C11 C7 . . 120.61(16) ?
O1 C11 C7 2_655 . 120.61(16) ?
O1 C11 Ni1 . . 59.39(16) ?
O1 C11 Ni1 2_655 . 59.39(16) ?
C7 C11 Ni1 . . 180.0 ?
O12 C12 O12 2_756 . 123.1(4) ?
O12 C12 C3 2_756 . 118.45(18) ?
O12 C12 C3 . . 118.45(18) ?

loop_
_geom_bond_atom_site_label_1
_geom_bond_atom_site_label_2
_geom_bond_site_symmetry_2
_geom_bond_distance
_geom_bond_publ_flag
Ni1 O2 2_655 1.983(3) ?
Ni1 O2 . 1.983(3) ?
Ni1 O3 2_655 2.087(2) ?
Ni1 O3 . 2.087(2) ?
Ni1 O1 2_655 2.1043(19) ?
Ni1 O1 . 2.1043(19) ?
Ni1 C11 . 2.445(4) ?
Ni2 O7 . 2.0235(18) ?
Ni2 O8 . 2.026(2) ?
Ni2 O5 . 2.0630(19) ?
Ni2 O4 . 2.0716(19) ?
Ni2 O6 . 2.0787(19) ?
Ni2 O9 . 2.090(2) ?
O1 C11 . 1.275(3) ?
O2 H2A . 0.8508 ?
O2 H2B . 0.8329 ?
O3 H3A . 0.9431 ?
O3 H3B . 0.9439 ?
O4 H4B . 0.9132 ?
O4 H4C . 0.9216 ?
O5 H5A . 0.8116 ?
O5 H5B . 0.9233 ?
O6 H6A . 0.8533 ?
O6 H6B . 0.9664 ?
O7 C8 . 1.261(3) ?
O8 C6 . 1.260(3) ?
O9 H9A . 0.8087 ?
O9 H9B . 0.8686 ?
O10 C6 . 1.257(3) ?
O11 C8 . 1.250(3) ?
O12 C12 . 1.261(3) ?
C1 C3 . 1.385(3) ?
C1 C5 . 1.393(4) ?
C1 H1A . 0.9300 ?
C2 C9 . 1.396(3) ?
C2 C9 2_655 1.396(3) ?
C2 H2C . 0.9300 ?
C3 C1 2_756 1.385(3) ?
C3 C12 . 1.512(5) ?
C4 C5 . 1.392(3) ?
C4 C5 2_756 1.392(3) ?
C4 H4A . 0.9300 ?
C5 C8 . 1.509(3) ?
C6 C9 . 1.504(3) ?
C7 C10 . 1.390(3) ?
C7 C10 2_655 1.390(3) ?
C7 C11 . 1.476(5) ?
C9 C10 . 1.390(3) ?
C10 H10A . 0.9300 ?
C11 O1 2_655 1.275(3) ?
C12 O12 2_756 1.261(3) ?

loop_
_geom_hbond_atom_site_label_D
_geom_hbond_atom_site_label_H
_geom_hbond_atom_site_label_A
_geom_hbond_site_symmetry_A
_geom_hbond_distance_DH
_geom_hbond_distance_HA
_geom_hbond_distance_DA
_geom_hbond_angle_DHA
O9 H9B O10 4_646 0.87 1.90 2.767(3) 171.5
O9 H9A O12 4_656 0.81 2.33 3.102(3) 160.0
O6 H6B O1 4_645 0.97 1.98 2.942(3) 173.1
O6 H6A O11 4_655 0.85 1.83 2.683(3) 173.1
O5 H5B O12 4_655 0.92 1.95 2.825(3) 157.6
O5 H5A O11 . 0.81 1.79 2.559(3) 156.4
O4 H4C O1 4_646 0.92 1.97 2.870(3) 166.7
O4 H4B O10 . 0.91 1.77 2.617(3) 154.0
O3 H3B O12 3_465 0.94 1.97 2.907(3) 171.3
O3 H3A O4 3_455 0.94 2.03 2.917(3) 155.8
O2 H2B O5 1_565 0.83 1.81 2.638(3) 173.0
O2 H2A O12 4_666 0.85 2.02 2.861(4) 171.3
